data_1502938
loop_
_publ_author_name
'Yu, Xiuzhao'
'Du, Bo'
'Wang, Kai'
'Zhang, Junliang'

_publ_section_title
;
 Highly substituted 2,3-dihydroisoxazoles by Et(3)N-catalyzed tandem
 reaction of electron-deficient 1,3-conjugated enynes with hydroxylamines.
;
_journal_issue 8
_journal_name_full 'Organic letters'
_journal_page_first 1876
_journal_page_last 1879
_journal_paper_doi 10.1021/ol100490y
_journal_volume 12
_journal_year 2010
_chemical_formula_sum 'C30 H24 Cl N O2'
_chemical_formula_weight 465.95
_chemical_name_systematic
; 
 ? 
;
_space_group_IT_number 9
_symmetry_cell_setting monoclinic
_symmetry_space_group_name_Hall 'C -2yc'
_symmetry_space_group_name_H-M 'C 1 c 1'
_atom_sites_solution_hydrogens geom
_atom_sites_solution_primary direct
_atom_sites_solution_secondary difmap
_audit_creation_method SHELXL-97
_cell_angle_alpha 90.00
_cell_angle_beta 91.438(2)
_cell_angle_gamma 90.00
_cell_formula_units_Z 4
_cell_length_a 5.5972(3)
_cell_length_b 22.0274(13)
_cell_length_c 19.8862(11)
_cell_measurement_temperature 296(2)
_cell_volume 2451.0(2)
_computing_structure_refinement 'SHELXL-97 (Sheldrick, 1997)'
_computing_structure_solution 'SHELXS-97 (Sheldrick, 1990)'
_diffrn_ambient_temperature 296(2)
_diffrn_measured_fraction_theta_full 1.000
_diffrn_measured_fraction_theta_max 1.000
_diffrn_radiation_monochromator graphite
_diffrn_radiation_source 'fine-focus sealed tube'
_diffrn_radiation_type MoK\a
_diffrn_radiation_wavelength 0.71073
_diffrn_reflns_av_R_equivalents 0.0261
_diffrn_reflns_av_sigmaI/netI 0.0270
_diffrn_reflns_limit_h_max 6
_diffrn_reflns_limit_h_min -6
_diffrn_reflns_limit_k_max 26
_diffrn_reflns_limit_k_min -20
_diffrn_reflns_limit_l_max 23
_diffrn_reflns_limit_l_min -23
_diffrn_reflns_number 13748
_diffrn_reflns_theta_full 25.00
_diffrn_reflns_theta_max 25.00
_diffrn_reflns_theta_min 1.85
_exptl_absorpt_coefficient_mu 0.183
_exptl_absorpt_correction_T_max 0.9439
_exptl_absorpt_correction_T_min 0.9088
_exptl_absorpt_correction_type multi-scan
_exptl_crystal_colour colorless
_exptl_crystal_density_diffrn 1.263
_exptl_crystal_density_method 'not measured'
_exptl_crystal_description block
_exptl_crystal_F_000 976
_exptl_crystal_size_max 0.53
_exptl_crystal_size_mid 0.49
_exptl_crystal_size_min 0.32
_refine_diff_density_max 0.127
_refine_diff_density_min -0.182
_refine_diff_density_rms 0.025
_refine_ls_abs_structure_details 'Flack H D (1983), Acta Cryst. A39, 876-881'
_refine_ls_abs_structure_Flack 0.01(6)
_refine_ls_extinction_method none
_refine_ls_goodness_of_fit_ref 1.065
_refine_ls_hydrogen_treatment constr
_refine_ls_matrix_type full
_refine_ls_number_parameters 307
_refine_ls_number_reflns 4187
_refine_ls_number_restraints 2
_refine_ls_restrained_S_all 1.064
_refine_ls_R_factor_all 0.0486
_refine_ls_R_factor_gt 0.0355
_refine_ls_shift/su_max 0.000
_refine_ls_shift/su_mean 0.000
_refine_ls_structure_factor_coef Fsqd
_refine_ls_weighting_details 'calc w=1/[\s^2^(Fo^2^)+(0.0261P)^2^+1.0843P] where P=(Fo^2^+2Fc^2^)/3'
_refine_ls_weighting_scheme calc
_refine_ls_wR_factor_gt 0.0749
_refine_ls_wR_factor_ref 0.0816
_reflns_number_gt 3553
_reflns_number_total 4187
_reflns_threshold_expression >2sigma(I)
_cod_data_source_file ol100490y_si_003.cif
_cod_data_source_block z
_cod_depositor_comments
;
The following automatic conversions were performed:

'_symmetry_cell_setting' value 'Monoclinic' changed to 'monoclinic'
according to /home/saulius/struct/CIF-dictionaries/cif_core.dic
dictionary named 'cif_core.dic' version 2.4.2 from 2011-04-26.

Automatic conversion script
Id: cif_fix_values 1715 2011-07-08 13:25:40Z adriana 
;
_cod_original_sg_symbol_H-M Cc
_cod_database_code 1502938

loop_
_symmetry_equiv_pos_as_xyz
'x, y, z'
'x, -y, z+1/2'
'x+1/2, y+1/2, z'
'x+1/2, -y+1/2, z+1/2'

loop_
_atom_site_label
_atom_site_type_symbol
_atom_site_fract_x
_atom_site_fract_y
_atom_site_fract_z
_atom_site_U_iso_or_equiv
_atom_site_adp_type
_atom_site_occupancy
_atom_site_symmetry_multiplicity
_atom_site_calc_flag
_atom_site_refinement_flags
Cl1 Cl 0.48541(14) 0.59522(3) 0.53533(4) 0.0869(3) Uani 1 1 d .
O1 O 1.0264(3) 0.72744(7) 0.28318(9) 0.0564(4) Uani 1 1 d .
O2 O 0.4293(3) 0.86171(7) 0.24115(8) 0.0542(4) Uani 1 1 d .
N1 N 0.6123(4) 0.86406(8) 0.18830(9) 0.0502(5) Uani 1 1 d .
C1 C 0.6504(8) 1.01923(15) 0.24976(18) 0.1170(15) Uani 1 1 d .
H1A H 0.7516 1.0121 0.2867 0.140 Uiso 1 1 calc R
C2 C 0.5317(10) 1.07380(16) 0.2446(2) 0.140(2) Uani 1 1 d .
H2A H 0.5519 1.1026 0.2785 0.168 Uiso 1 1 calc R
C3 C 0.3881(9) 1.08609(15) 0.1918(2) 0.1113(14) Uani 1 1 d .
H3A H 0.3125 1.1235 0.1875 0.134 Uiso 1 1 calc R
C4 C 0.3557(10) 1.04232(17) 0.1445(2) 0.1341(18) Uani 1 1 d .
H4A H 0.2522 1.0493 0.1081 0.161 Uiso 1 1 calc R
C5 C 0.4734(8) 0.98784(14) 0.14973(18) 0.1105(15) Uani 1 1 d .
H5A H 0.4495 0.9587 0.1164 0.133 Uiso 1 1 calc R
C6 C 0.6231(5) 0.97565(10) 0.20217(12) 0.0589(7) Uani 1 1 d .
C7 C 0.6046(5) 0.89674(13) 0.42584(16) 0.0765(8) Uani 1 1 d .
H7A H 0.7137 0.8654 0.4328 0.092 Uiso 1 1 calc R
C8 C 0.6438(7) 0.95208(16) 0.45724(19) 0.0978(11) Uani 1 1 d .
H8A H 0.7795 0.9578 0.4844 0.117 Uiso 1 1 calc R
C9 C 0.4853(7) 0.99761(14) 0.44838(17) 0.0873(10) Uani 1 1 d .
H9A H 0.5100 1.0348 0.4696 0.105 Uiso 1 1 calc R
C10 C 0.2936(8) 0.98879(16) 0.4090(2) 0.1154(14) Uani 1 1 d .
H10A H 0.1845 1.0202 0.4023 0.138 Uiso 1 1 calc R
C11 C 0.2541(6) 0.93313(14) 0.37771(18) 0.0945(11) Uani 1 1 d .
H11A H 0.1168 0.9275 0.3511 0.113 Uiso 1 1 calc R
C12 C 0.4110(4) 0.88732(10) 0.38526(11) 0.0466(5) Uani 1 1 d .
C13 C 0.8435(5) 0.75009(12) 0.09359(11) 0.0585(6) Uani 1 1 d .
H13A H 0.9834 0.7727 0.0916 0.070 Uiso 1 1 calc R
C14 C 0.7944(6) 0.70711(14) 0.04505(14) 0.0748(8) Uani 1 1 d .
H14A H 0.9016 0.7008 0.0107 0.090 Uiso 1 1 calc R
C15 C 0.5918(6) 0.67393(14) 0.04679(14) 0.0773(9) Uani 1 1 d .
H15A H 0.5600 0.6450 0.0137 0.093 Uiso 1 1 calc R
C16 C 0.4324(5) 0.68289(13) 0.09740(14) 0.0743(8) Uani 1 1 d .
H16A H 0.2929 0.6600 0.0987 0.089 Uiso 1 1 calc R
C17 C 0.4809(5) 0.72642(11) 0.14664(13) 0.0613(7) Uani 1 1 d .
H17A H 0.3729 0.7328 0.1807 0.074 Uiso 1 1 calc R
C18 C 0.6883(4) 0.76003(10) 0.14509(11) 0.0462(5) Uani 1 1 d .
C19 C 0.5236(4) 0.67593(10) 0.35774(13) 0.0535(6) Uani 1 1 d .
H19A H 0.4310 0.6780 0.3183 0.064 Uiso 1 1 calc R
C20 C 0.4477(5) 0.64086(10) 0.41059(13) 0.0573(6) Uani 1 1 d .
H20A H 0.3071 0.6185 0.4065 0.069 Uiso 1 1 calc R
C21 C 0.5816(5) 0.63939(10) 0.46887(12) 0.0546(6) Uani 1 1 d .
C22 C 0.7917(5) 0.67149(12) 0.47609(12) 0.0622(7) Uani 1 1 d .
H22A H 0.8797 0.6705 0.5164 0.075 Uiso 1 1 calc R
C23 C 0.8689(4) 0.70526(11) 0.42218(12) 0.0533(6) Uani 1 1 d .
H23A H 1.0124 0.7264 0.4259 0.064 Uiso 1 1 calc R
C24 C 0.7352(4) 0.70794(9) 0.36267(11) 0.0424(5) Uani 1 1 d .
C25 C 0.7511(4) 0.80673(9) 0.19834(11) 0.0445(5) Uani 1 1 d .
H25A H 0.9223 0.8158 0.1970 0.053 Uiso 1 1 calc R
C26 C 0.6889(4) 0.78747(9) 0.26851(10) 0.0418(5) Uani 1 1 d .
C27 C 0.5037(4) 0.82108(9) 0.28823(11) 0.0452(5) Uani 1 1 d .
C28 C 0.8293(4) 0.74108(9) 0.30321(11) 0.0417(5) Uani 1 1 d .
C29 C 0.3676(4) 0.82665(10) 0.35144(12) 0.0535(6) Uani 1 1 d .
H29A H 0.4154 0.7943 0.3821 0.064 Uiso 1 1 calc R
H29B H 0.1983 0.8221 0.3412 0.064 Uiso 1 1 calc R
C30 C 0.7573(5) 0.91675(10) 0.20741(13) 0.0576(6) Uani 1 1 d .
H30A H 0.8946 0.9187 0.1787 0.069 Uiso 1 1 calc R
H30B H 0.8160 0.9116 0.2534 0.069 Uiso 1 1 calc R

loop_
_atom_site_aniso_label
_atom_site_aniso_U_11
_atom_site_aniso_U_22
_atom_site_aniso_U_33
_atom_site_aniso_U_23
_atom_site_aniso_U_13
_atom_site_aniso_U_12
Cl1 0.1271(7) 0.0704(5) 0.0643(4) 0.0113(4) 0.0227(4) -0.0102(5)
O1 0.0477(10) 0.0544(10) 0.0673(10) 0.0058(8) 0.0024(8) 0.0081(8)
O2 0.0606(10) 0.0425(8) 0.0598(10) 0.0050(8) 0.0077(8) 0.0160(8)
N1 0.0647(13) 0.0379(10) 0.0482(10) 0.0003(8) 0.0056(9) 0.0077(9)
C1 0.175(4) 0.064(2) 0.108(3) -0.0267(19) -0.063(3) 0.037(2)
C2 0.217(5) 0.059(2) 0.139(4) -0.037(2) -0.071(4) 0.049(3)
C3 0.168(4) 0.0500(18) 0.115(3) -0.002(2) -0.022(3) 0.035(2)
C4 0.203(5) 0.074(2) 0.121(3) -0.002(2) -0.073(3) 0.049(3)
C5 0.180(4) 0.0603(19) 0.089(2) -0.0147(17) -0.050(3) 0.039(2)
C6 0.0867(19) 0.0366(13) 0.0534(14) 0.0037(11) -0.0003(13) 0.0011(12)
C7 0.075(2) 0.0570(17) 0.096(2) -0.0067(15) -0.0203(17) 0.0077(14)
C8 0.096(3) 0.087(3) 0.109(3) -0.030(2) -0.026(2) -0.014(2)
C9 0.115(3) 0.0581(18) 0.089(2) -0.0312(16) 0.009(2) -0.0112(19)
C10 0.133(3) 0.069(2) 0.143(3) -0.045(2) -0.027(3) 0.045(2)
C11 0.090(2) 0.070(2) 0.122(3) -0.0386(19) -0.033(2) 0.0328(18)
C12 0.0466(13) 0.0427(12) 0.0511(13) -0.0035(10) 0.0123(11) 0.0020(10)
C13 0.0705(17) 0.0555(15) 0.0498(14) -0.0015(11) 0.0076(12) 0.0129(13)
C14 0.092(2) 0.0806(19) 0.0515(15) -0.0163(14) 0.0046(15) 0.0271(19)
C15 0.097(3) 0.074(2) 0.0598(17) -0.0272(15) -0.0238(17) 0.0287(19)
C16 0.0691(18) 0.0706(19) 0.082(2) -0.0143(15) -0.0219(16) 0.0020(15)
C17 0.0588(17) 0.0647(16) 0.0601(15) -0.0117(12) -0.0016(12) 0.0090(13)
C18 0.0558(14) 0.0399(12) 0.0429(12) 0.0006(9) -0.0006(10) 0.0125(10)
C19 0.0583(15) 0.0428(13) 0.0586(14) 0.0036(11) -0.0102(11) 0.0011(11)
C20 0.0579(16) 0.0433(13) 0.0708(16) 0.0033(12) 0.0025(13) -0.0050(12)
C21 0.0711(17) 0.0395(13) 0.0538(14) -0.0013(11) 0.0113(13) 0.0060(12)
C22 0.0740(18) 0.0642(16) 0.0478(14) -0.0020(12) -0.0078(12) 0.0033(15)
C23 0.0525(14) 0.0548(14) 0.0524(13) -0.0008(11) -0.0059(11) -0.0036(11)
C24 0.0446(13) 0.0336(11) 0.0488(12) -0.0016(9) -0.0019(10) 0.0049(10)
C25 0.0488(13) 0.0395(12) 0.0454(13) -0.0018(10) 0.0032(10) 0.0082(10)
C26 0.0511(13) 0.0345(11) 0.0398(11) -0.0035(9) -0.0004(9) 0.0026(10)
C27 0.0533(13) 0.0351(12) 0.0473(12) -0.0039(10) 0.0025(10) 0.0008(10)
C28 0.0438(14) 0.0333(11) 0.0479(12) -0.0079(9) -0.0026(10) -0.0012(10)
C29 0.0597(15) 0.0408(13) 0.0608(14) -0.0058(11) 0.0155(12) -0.0009(11)
C30 0.0724(17) 0.0438(14) 0.0566(14) 0.0041(11) 0.0050(12) 0.0011(13)

loop_
_atom_type_symbol
_atom_type_description
_atom_type_scat_dispersion_real
_atom_type_scat_dispersion_imag
_atom_type_scat_source
C C 0.0033 0.0016 'International Tables Vol C Tables 4.2.6.8 and 6.1.1.4'
H H 0.0000 0.0000 'International Tables Vol C Tables 4.2.6.8 and 6.1.1.4'
N N 0.0061 0.0033 'International Tables Vol C Tables 4.2.6.8 and 6.1.1.4'
O O 0.0106 0.0060 'International Tables Vol C Tables 4.2.6.8 and 6.1.1.4'
Cl Cl 0.1484 0.1585 'International Tables Vol C Tables 4.2.6.8 and 6.1.1.4'

loop_
_geom_angle_atom_site_label_1
_geom_angle_atom_site_label_2
_geom_angle_atom_site_label_3
_geom_angle
C27 O2 N1 107.87(15)
C30 N1 O2 103.39(16)
C30 N1 C25 110.71(18)
O2 N1 C25 103.96(15)
C6 C1 C2 121.5(3)
C6 C1 H1A 119.3
C2 C1 H1A 119.3
C3 C2 C1 121.0(3)
C3 C2 H2A 119.5
C1 C2 H2A 119.5
C2 C3 C4 118.0(3)
C2 C3 H3A 121.0
C4 C3 H3A 121.0
C3 C4 C5 121.0(4)
C3 C4 H4A 119.5
C5 C4 H4A 119.5
C6 C5 C4 121.4(3)
C6 C5 H5A 119.3
C4 C5 H5A 119.3
C5 C6 C1 117.2(3)
C5 C6 C30 121.7(2)
C1 C6 C30 121.1(3)
C12 C7 C8 121.4(3)
C12 C7 H7A 119.3
C8 C7 H7A 119.3
C9 C8 C7 120.0(3)
C9 C8 H8A 120.0
C7 C8 H8A 120.0
C10 C9 C8 119.2(3)
C10 C9 H9A 120.4
C8 C9 H9A 120.4
C9 C10 C11 120.7(3)
C9 C10 H10A 119.6
C11 C10 H10A 119.6
C12 C11 C10 121.1(3)
C12 C11 H11A 119.5
C10 C11 H11A 119.5
C11 C12 C7 117.6(2)
C11 C12 C29 121.1(2)
C7 C12 C29 121.2(2)
C14 C13 C18 120.9(3)
C14 C13 H13A 119.6
C18 C13 H13A 119.6
C15 C14 C13 120.5(3)
C15 C14 H14A 119.7
C13 C14 H14A 119.7
C14 C15 C16 120.1(3)
C14 C15 H15A 119.9
C16 C15 H15A 119.9
C15 C16 C17 119.6(3)
C15 C16 H16A 120.2
C17 C16 H16A 120.2
C18 C17 C16 120.3(3)
C18 C17 H17A 119.9
C16 C17 H17A 119.9
C13 C18 C17 118.6(2)
C13 C18 C25 119.3(2)
C17 C18 C25 122.1(2)
C20 C19 C24 120.8(2)
C20 C19 H19A 119.6
C24 C19 H19A 119.6
C21 C20 C19 119.1(2)
C21 C20 H20A 120.4
C19 C20 H20A 120.4
C20 C21 C22 121.7(2)
C20 C21 Cl1 119.0(2)
C22 C21 Cl1 119.2(2)
C21 C22 C23 118.6(2)
C21 C22 H22A 120.7
C23 C22 H22A 120.7
C22 C23 C24 120.8(2)
C22 C23 H23A 119.6
C24 C23 H23A 119.6
C19 C24 C23 118.9(2)
C19 C24 C28 120.8(2)
C23 C24 C28 120.2(2)
N1 C25 C26 103.32(16)
N1 C25 C18 111.78(18)
C26 C25 C18 113.70(18)
N1 C25 H25A 109.3
C26 C25 H25A 109.3
C18 C25 H25A 109.3
C27 C26 C28 131.5(2)
C27 C26 C25 108.26(18)
C28 C26 C25 120.19(19)
C26 C27 O2 112.93(19)
C26 C27 C29 135.0(2)
O2 C27 C29 111.98(19)
O1 C28 C26 120.1(2)
O1 C28 C24 118.49(19)
C26 C28 C24 121.41(19)
C27 C29 C12 111.58(19)
C27 C29 H29A 109.3
C12 C29 H29A 109.3
C27 C29 H29B 109.3
C12 C29 H29B 109.3
H29A C29 H29B 108.0
N1 C30 C6 113.3(2)
N1 C30 H30A 108.9
C6 C30 H30A 108.9
N1 C30 H30B 108.9
C6 C30 H30B 108.9
H30A C30 H30B 107.7

loop_
_geom_bond_atom_site_label_1
_geom_bond_atom_site_label_2
_geom_bond_distance
Cl1 C21 1.738(2)
O1 C28 1.220(3)
O2 C27 1.353(3)
O2 N1 1.487(2)
N1 C30 1.461(3)
N1 C25 1.493(3)
C1 C6 1.354(4)
C1 C2 1.376(5)
C1 H1A 0.9300
C2 C3 1.335(5)
C2 H2A 0.9300
C3 C4 1.355(5)
C3 H3A 0.9300
C4 C5 1.372(5)
C4 H4A 0.9300
C5 C6 1.348(4)
C5 H5A 0.9300
C6 C30 1.501(3)
C7 C12 1.351(4)
C7 C8 1.385(4)
C7 H7A 0.9300
C8 C9 1.348(5)
C8 H8A 0.9300
C9 C10 1.326(5)
C9 H9A 0.9300
C10 C11 1.390(4)
C10 H10A 0.9300
C11 C12 1.344(4)
C11 H11A 0.9300
C12 C29 1.513(3)
C13 C14 1.375(4)
C13 C18 1.377(3)
C13 H13A 0.9300
C14 C15 1.351(4)
C14 H14A 0.9300
C15 C16 1.376(4)
C15 H15A 0.9300
C16 C17 1.392(4)
C16 H16A 0.9300
C17 C18 1.378(3)
C17 H17A 0.9300
C18 C25 1.511(3)
C19 C20 1.380(3)
C19 C24 1.380(3)
C19 H19A 0.9300
C20 C21 1.365(4)
C20 H20A 0.9300
C21 C22 1.376(4)
C22 C23 1.383(3)
C22 H22A 0.9300
C23 C24 1.385(3)
C23 H23A 0.9300
C24 C28 1.497(3)
C25 C26 1.508(3)
C25 H25A 0.9800
C26 C27 1.341(3)
C26 C28 1.453(3)
C27 C29 1.491(3)
C29 H29A 0.9700
C29 H29B 0.9700
C30 H30A 0.9700
C30 H30B 0.9700

loop_
_geom_torsion_atom_site_label_1
_geom_torsion_atom_site_label_2
_geom_torsion_atom_site_label_3
_geom_torsion_atom_site_label_4
_geom_torsion
C27 O2 N1 C30 -97.16(19)
C27 O2 N1 C25 18.5(2)
C6 C1 C2 C3 -1.1(8)
C1 C2 C3 C4 2.4(8)
C2 C3 C4 C5 -2.2(8)
C3 C4 C5 C6 0.7(8)
C4 C5 C6 C1 0.6(7)
C4 C5 C6 C30 -178.5(4)
C2 C1 C6 C5 -0.4(6)
C2 C1 C6 C30 178.7(4)
C12 C7 C8 C9 1.0(6)
C7 C8 C9 C10 -0.5(6)
C8 C9 C10 C11 0.7(7)
C9 C10 C11 C12 -1.4(7)
C10 C11 C12 C7 1.9(5)
C10 C11 C12 C29 179.7(3)
C8 C7 C12 C11 -1.7(5)
C8 C7 C12 C29 -179.5(3)
C18 C13 C14 C15 0.3(4)
C13 C14 C15 C16 0.0(4)
C14 C15 C16 C17 0.1(4)
C15 C16 C17 C18 -0.5(4)
C14 C13 C18 C17 -0.7(4)
C14 C13 C18 C25 178.7(2)
C16 C17 C18 C13 0.8(4)
C16 C17 C18 C25 -178.6(2)
C24 C19 C20 C21 1.7(4)
C19 C20 C21 C22 -0.7(4)
C19 C20 C21 Cl1 179.96(19)
C20 C21 C22 C23 -1.0(4)
Cl1 C21 C22 C23 178.43(18)
C21 C22 C23 C24 1.5(4)
C20 C19 C24 C23 -1.2(3)
C20 C19 C24 C28 174.0(2)
C22 C23 C24 C19 -0.5(3)
C22 C23 C24 C28 -175.7(2)
C30 N1 C25 C26 92.6(2)
O2 N1 C25 C26 -17.9(2)
C30 N1 C25 C18 -144.8(2)
O2 N1 C25 C18 104.78(19)
C13 C18 C25 N1 103.5(2)
C17 C18 C25 N1 -77.1(3)
C13 C18 C25 C26 -140.0(2)
C17 C18 C25 C26 39.4(3)
N1 C25 C26 C27 12.1(2)
C18 C25 C26 C27 -109.3(2)
N1 C25 C26 C28 -165.88(19)
C18 C25 C26 C28 72.8(3)
C28 C26 C27 O2 177.2(2)
C25 C26 C27 O2 -0.5(3)
C28 C26 C27 C29 1.2(4)
C25 C26 C27 C29 -176.5(2)
N1 O2 C27 C26 -11.6(2)
N1 O2 C27 C29 165.32(17)
C27 C26 C28 O1 -160.7(2)
C25 C26 C28 O1 16.7(3)
C27 C26 C28 C24 20.9(3)
C25 C26 C28 C24 -161.74(19)
C19 C24 C28 O1 -121.0(2)
C23 C24 C28 O1 54.2(3)
C19 C24 C28 C26 57.5(3)
C23 C24 C28 C26 -127.4(2)
C26 C27 C29 C12 111.5(3)
O2 C27 C29 C12 -64.5(3)
C11 C12 C29 C27 98.9(3)
C7 C12 C29 C27 -83.3(3)
O2 N1 C30 C6 -65.9(2)
C25 N1 C30 C6 -176.7(2)
C5 C6 C30 N1 -42.0(4)
C1 C6 C30 N1 139.0(3)
